data_2224323
loop_
_publ_author_name
'Ha, Kwang'

_publ_section_title
;
 (2,2'-Bipyridine-\k^2^<i>N</i>,<i>N</i>')diiodidopalladium(II)
;
_journal_coeditor_code IS2486
_journal_issue 12
_journal_name_full 'Acta Crystallographica Section E'
_journal_page_first m1588
_journal_paper_doi 10.1107/S1600536809047771
_journal_volume 65
_journal_year 2009
_chemical_formula_iupac '[Pd I2 (C10 H8 N2)]'
_chemical_formula_moiety 'C10 H8 I2 N2 Pd'
_chemical_formula_sum 'C10 H8 I2 N2 Pd'
_chemical_formula_weight 516.38
_chemical_name_systematic
;
(2,2'-Bipyridine-\k^2^<i>N</i>,<i>N</i>')diiodidopalladium(II)
;
_space_group_IT_number 15
_symmetry_cell_setting monoclinic
_symmetry_space_group_name_Hall '-C 2yc'
_symmetry_space_group_name_H-M 'C 1 2/c 1'
_atom_sites_solution_hydrogens geom
_atom_sites_solution_primary direct
_atom_sites_solution_secondary difmap
_cell_angle_alpha 90.00
_cell_angle_beta 111.438(3)
_cell_angle_gamma 90.00
_cell_formula_units_Z 4
_cell_length_a 17.232(4)
_cell_length_b 9.8273(19)
_cell_length_c 7.6868(15)
_cell_measurement_reflns_used 550
_cell_measurement_temperature 293(2)
_cell_measurement_theta_max 24.39
_cell_measurement_theta_min 2.43
_cell_volume 1211.7(4)
_computing_cell_refinement 'SAINT (Bruker, 2000)'
_computing_data_collection 'SMART (Bruker, 2000)'
_computing_data_reduction 'SAINT (Bruker, 2000)'
_computing_molecular_graphics 'ORTEP-3 (Farrugia, 1997) and PLATON (Spek, 2009)'
_computing_publication_material 'SHELXL97 (Sheldrick, 2008)'
_computing_structure_refinement 'SHELXL97 (Sheldrick, 2008)'
_computing_structure_solution 'SHELXS97 (Sheldrick, 2008)'
_diffrn_ambient_temperature 293(2)
_diffrn_measured_fraction_theta_full 0.997
_diffrn_measured_fraction_theta_max 0.997
_diffrn_measurement_device_type 'Bruker SMART 1000 CCD'
_diffrn_measurement_method '\f and \w'
_diffrn_radiation_monochromator graphite
_diffrn_radiation_source 'fine-focus sealed tube'
_diffrn_radiation_type MoK\a
_diffrn_radiation_wavelength 0.71073
_diffrn_reflns_av_R_equivalents 0.0250
_diffrn_reflns_av_sigmaI/netI 0.0301
_diffrn_reflns_limit_h_max 13
_diffrn_reflns_limit_h_min -21
_diffrn_reflns_limit_k_max 12
_diffrn_reflns_limit_k_min -11
_diffrn_reflns_limit_l_max 9
_diffrn_reflns_limit_l_min -9
_diffrn_reflns_number 3458
_diffrn_reflns_theta_full 26.38
_diffrn_reflns_theta_max 26.38
_diffrn_reflns_theta_min 2.43
_diffrn_standards_decay_% 0
_diffrn_standards_interval_count 0
_diffrn_standards_interval_time 0
_diffrn_standards_number 0
_exptl_absorpt_coefficient_mu 6.596
_exptl_absorpt_correction_T_max 0.719
_exptl_absorpt_correction_T_min 0.139
_exptl_absorpt_correction_type multi-scan
_exptl_absorpt_process_details '(<i>SADABS</i>; Bruker, 2000)'
_exptl_crystal_colour brown
_exptl_crystal_density_diffrn 2.831
_exptl_crystal_density_method 'not measured'
_exptl_crystal_description needle
_exptl_crystal_F_000 936
_exptl_crystal_size_max 0.25
_exptl_crystal_size_mid 0.05
_exptl_crystal_size_min 0.05
_refine_diff_density_max 0.600
_refine_diff_density_min -0.650
_refine_ls_extinction_method none
_refine_ls_goodness_of_fit_ref 1.056
_refine_ls_hydrogen_treatment constr
_refine_ls_matrix_type full
_refine_ls_number_parameters 69
_refine_ls_number_reflns 1240
_refine_ls_number_restraints 0
_refine_ls_restrained_S_all 1.056
_refine_ls_R_factor_all 0.0397
_refine_ls_R_factor_gt 0.0315
_refine_ls_shift/su_max 0.000
_refine_ls_shift/su_mean 0.000
_refine_ls_structure_factor_coef Fsqd
_refine_ls_weighting_details 'calc w=1/[\s^2^(Fo^2^)+(0.0328P)^2^+0.0000P] where P=(Fo^2^+2Fc^2^)/3'
_refine_ls_weighting_scheme calc
_refine_ls_wR_factor_gt 0.0669
_refine_ls_wR_factor_ref 0.0714
_reflns_number_gt 1049
_reflns_number_total 1240
_reflns_threshold_expression I>2\s(I)
_cod_data_source_file is2486.cif
_cod_data_source_block I
_cod_depositor_comments
;
The following automatic conversions were performed:
'_symmetry_cell_setting' value 'Monoclinic' changed to 'monoclinic'
according to '/home/saulius/struct/CIF-dictionaries/cif_core.dic'
dictionary named 'cif_core.dic' version 2.4.1 from
2010-06-29.

'_exptl_absorpt_correction_type' value 'Multi-scan' changed
to 'multi-scan' according to
'/home/saulius/struct/CIF-dictionaries/cif_core.dic' dictionary named
'cif_core.dic' version 2.4.1 from 2010-06-29.

Automatic conversion script
Id: cif_fix_enum 1527 2010-12-29 10:47:43Z saulius 

The following automatic conversions were performed:

'_symmetry_cell_setting' value 'Monoclinic' changed to 'monoclinic'
according to /home/saulius/struct/CIF-dictionaries/cif_core.dic
dictionary named 'cif_core.dic' version 2.4.1 from
2010-06-29.

'_exptl_absorpt_correction_type' value 'Multi-scan'
changed to 'multi-scan' according to
/home/saulius/struct/CIF-dictionaries/cif_core.dic dictionary named
'cif_core.dic' version 2.4.1 from 2010-06-29.

Automatic conversion script
Id: cif_fix_values 1715 2011-07-08 13:25:40Z adriana 
;
_cod_original_cell_volume 1211.6(4)
_cod_original_sg_symbol_H-M 'C 2/c'
_cod_database_code 2224323
_cod_database_fobs_code 2224323

loop_
_symmetry_equiv_pos_as_xyz
'x, y, z'
'-x, y, -z+1/2'
'x+1/2, y+1/2, z'
'-x+1/2, y+1/2, -z+1/2'
'-x, -y, -z'
'x, -y, z-1/2'
'-x+1/2, -y+1/2, -z'
'x+1/2, -y+1/2, z-1/2'

loop_
_atom_site_type_symbol
_atom_site_label
_atom_site_fract_x
_atom_site_fract_y
_atom_site_fract_z
_atom_site_U_iso_or_equiv
_atom_site_adp_type
_atom_site_calc_flag
_atom_site_refinement_flags
_atom_site_occupancy
_atom_site_disorder_assembly
_atom_site_disorder_group
Pd Pd1 0.0000 -0.19021(5) 0.2500 0.03813(17) Uani d S 1 . .
I I1 0.10045(3) -0.37899(4) 0.43052(5) 0.06273(19) Uani d . 1 . .
N N1 0.0755(3) -0.0277(4) 0.3822(6) 0.0431(10) Uani d . 1 . .
C C1 0.1524(4) -0.0339(6) 0.5132(7) 0.0546(14) Uani d . 1 . .
H H1 0.1767 -0.1188 0.5499 0.066 Uiso calc R 1 . .
C C2 0.1966(4) 0.0802(7) 0.5952(9) 0.0655(17) Uani d . 1 . .
H H2 0.2495 0.0725 0.6871 0.079 Uiso calc R 1 . .
C C3 0.1617(4) 0.2050(6) 0.5399(9) 0.0656(18) Uani d . 1 . .
H H3 0.1902 0.2837 0.5944 0.079 Uiso calc R 1 . .
C C4 0.0840(4) 0.2128(6) 0.4029(9) 0.0611(17) Uani d . 1 . .
H H4 0.0597 0.2972 0.3627 0.073 Uiso calc R 1 . .
C C5 0.0418(4) 0.0954(5) 0.3248(8) 0.0446(12) Uani d . 1 . .

loop_
_atom_site_aniso_label
_atom_site_aniso_U_11
_atom_site_aniso_U_22
_atom_site_aniso_U_33
_atom_site_aniso_U_12
_atom_site_aniso_U_13
_atom_site_aniso_U_23
Pd1 0.0378(3) 0.0339(3) 0.0385(3) 0.000 0.0091(2) 0.000
I1 0.0636(3) 0.0471(3) 0.0633(3) 0.01213(18) 0.0064(2) 0.00869(16)
N1 0.043(2) 0.043(2) 0.045(2) -0.002(2) 0.018(2) -0.0005(19)
C1 0.046(3) 0.062(4) 0.050(3) -0.003(3) 0.012(3) -0.004(3)
C2 0.050(4) 0.087(5) 0.056(4) -0.019(4) 0.016(3) -0.015(3)
C3 0.065(4) 0.060(4) 0.082(4) -0.029(4) 0.039(4) -0.028(3)
C4 0.067(4) 0.050(3) 0.074(4) -0.018(3) 0.036(4) -0.015(3)
C5 0.050(3) 0.039(3) 0.056(3) -0.001(2) 0.033(3) -0.002(2)

loop_
_atom_type_symbol
_atom_type_description
_atom_type_scat_dispersion_real
_atom_type_scat_dispersion_imag
_atom_type_scat_source
C C 0.0033 0.0016 'International Tables Vol C Tables 4.2.6.8 and 6.1.1.4'
H H 0.0000 0.0000 'International Tables Vol C Tables 4.2.6.8 and 6.1.1.4'
I I -0.4742 1.8119 'International Tables Vol C Tables 4.2.6.8 and 6.1.1.4'
N N 0.0061 0.0033 'International Tables Vol C Tables 4.2.6.8 and 6.1.1.4'
Pd Pd -0.9988 1.0072 'International Tables Vol C Tables 4.2.6.8 and 6.1.1.4'

loop_
_geom_angle_atom_site_label_1
_geom_angle_atom_site_label_2
_geom_angle_atom_site_label_3
_geom_angle_site_symmetry_1
_geom_angle_site_symmetry_3
_geom_angle
_geom_angle_publ_flag
N1 Pd1 N1 . 2 79.4(2) y
N1 Pd1 I1 . 2 175.85(12) ?
N1 Pd1 I1 2 2 96.48(12) ?
N1 Pd1 I1 . . 96.48(12) ?
N1 Pd1 I1 2 . 175.85(12) ?
I1 Pd1 I1 2 . 87.61(3) ?
C1 N1 C5 . . 118.5(5) ?
C1 N1 Pd1 . . 127.1(4) ?
C5 N1 Pd1 . . 114.4(4) ?
N1 C1 C2 . . 122.6(6) ?
N1 C1 H1 . . 118.7 ?
C2 C1 H1 . . 118.7 ?
C3 C2 C1 . . 119.0(6) ?
C3 C2 H2 . . 120.5 ?
C1 C2 H2 . . 120.5 ?
C2 C3 C4 . . 119.0(6) ?
C2 C3 H3 . . 120.5 ?
C4 C3 H3 . . 120.5 ?
C3 C4 C5 . . 120.0(6) ?
C3 C4 H4 . . 120.0 ?
C5 C4 H4 . . 120.0 ?
N1 C5 C4 . . 120.9(6) ?
N1 C5 C5 . 2 115.9(3) ?
C4 C5 C5 . 2 123.2(4) ?

loop_
_geom_bond_atom_site_label_1
_geom_bond_atom_site_label_2
_geom_bond_site_symmetry_2
_geom_bond_distance
_geom_bond_publ_flag
Pd1 N1 . 2.076(4) y
Pd1 N1 2 2.076(4) ?
Pd1 I1 2 2.5704(6) ?
Pd1 I1 . 2.5704(6) y
N1 C1 . 1.341(7) ?
N1 C5 . 1.345(6) ?
C1 C2 . 1.372(8) ?
C1 H1 . 0.9300 ?
C2 C3 . 1.364(9) ?
C2 H2 . 0.9300 ?
C3 C4 . 1.370(9) ?
C3 H3 . 0.9300 ?
C4 C5 . 1.378(7) ?
C4 H4 . 0.9300 ?
C5 C5 2 1.480(12) ?

loop_
_geom_torsion_atom_site_label_1
_geom_torsion_atom_site_label_2
_geom_torsion_atom_site_label_3
_geom_torsion_atom_site_label_4
_geom_torsion_site_symmetry_1
_geom_torsion_site_symmetry_2
_geom_torsion_site_symmetry_3
_geom_torsion_site_symmetry_4
_geom_torsion
_geom_torsion_publ_flag
N1 Pd1 N1 C1 2 . . . -178.7(6) ?
I1 Pd1 N1 C1 . . . . 2.1(5) ?
N1 Pd1 N1 C5 2 . . . 0.5(3) ?
I1 Pd1 N1 C5 . . . . -178.7(3) ?
C5 N1 C1 C2 . . . . 2.3(9) ?
Pd1 N1 C1 C2 . . . . -178.5(4) ?
N1 C1 C2 C3 . . . . -0.9(10) ?
C1 C2 C3 C4 . . . . -0.6(10) ?
C2 C3 C4 C5 . . . . 0.8(9) ?
C1 N1 C5 C4 . . . . -2.1(8) ?
Pd1 N1 C5 C4 . . . . 178.6(4) ?
C1 N1 C5 C5 . . . 2 177.9(6) ?
Pd1 N1 C5 C5 . . . 2 -1.4(7) ?
C3 C4 C5 N1 . . . . 0.6(9) ?
C3 C4 C5 C5 . . . 2 -179.4(6) ?
